data_2010979
loop_
_publ_author_name
'Suzuki, Takayoshi'
'Ogita, Masahiro'
'Kaizaki, Sumio'

_publ_section_title
;<i>trans</i>-(4-Amino-2,2,6,6-tetramethylpiperidine-<i>N</i>^4^)bis(pentane-2,4-dionato-<i>O</i>,<i>O</i>')(triphenylphosphine-<i>P</i>)cobalt(III)
 hexafluorophosphate dichloromethane solvate
;
_journal_issue 5
_journal_name_full 'Acta Crystallographica Section C'
_journal_page_first 532
_journal_page_last 533
_journal_paper_doi 10.1107/S010827010000113X
_journal_volume 56
_journal_year 2000
_chemical_formula_iupac '[Co (C5 H7 O2)2 (C18 H15 P) (C9 H20 N2)] P F6 , C H2 Cl2'
_chemical_formula_moiety 'C37 H49 Co N2 O4 P +,  F6 P - , C H2 Cl2'
_chemical_formula_sum 'C38 H51 Cl2 Co F6 N2 O4 P2'
_chemical_formula_weight 905.61
_chemical_name_systematic
;trans-(4-Amino-2,2,6,6-tetramethylpiperidine-N^4^)bis(pentane-2,4-dionato-O,O')
(triphenylphosphine-P)cobalt(III)
 hexafluorophosphate dichloromethane solvate
;
_space_group_IT_number 19
_symmetry_cell_setting orthorhombic
_symmetry_space_group_name_Hall 'P 2ac 2ab'
_symmetry_space_group_name_H-M 'P 21 21 21'
_cell_angle_alpha 90
_cell_angle_beta 90
_cell_angle_gamma 90
_cell_formula_units_Z 4
_cell_length_a 15.169(10)
_cell_length_b 25.197(8)
_cell_length_c 11.638(6)
_cell_measurement_reflns_used 25
_cell_measurement_temperature 296.2
_cell_measurement_theta_max 12.4
_cell_measurement_theta_min 11.1
_cell_volume 4448(4)
_computing_cell_refinement 'Rigaku/AFC Diffractometer Control Software'
_computing_data_collection 'Rigaku/AFC Diffractometer Control Software (Rigaku Corporation, 1985)'
_computing_data_reduction 'TEXSAN (Molecular Structure Corporation and Rigaku Corporation, 1999)'
_computing_molecular_graphics 'ORTEP (Johnson, 1970)'
_computing_publication_material TEXSAN
_computing_structure_refinement 'SHELXL93 (Sheldrick, 1993)'
_computing_structure_solution 'SHELXS86 (Sheldrick, 1990)'
_diffrn_measured_fraction_theta_full 1.000
_diffrn_measured_fraction_theta_max 1.000
_diffrn_measurement_device_type 'Rigaku AFC-5R'
_diffrn_measurement_method \w/2\q
_diffrn_radiation_type 'Mo K\a'
_diffrn_radiation_wavelength .7107
_diffrn_reflns_av_R_equivalents .022
_diffrn_reflns_limit_h_max 21
_diffrn_reflns_limit_h_min -9
_diffrn_reflns_limit_k_max 35
_diffrn_reflns_limit_k_min 0
_diffrn_reflns_limit_l_max 16
_diffrn_reflns_limit_l_min -7
_diffrn_reflns_number 9217
_diffrn_reflns_theta_full 30.00
_diffrn_reflns_theta_max 30.00
_diffrn_standards_decay_% 1.97
_diffrn_standards_interval_count 150
_diffrn_standards_number 3
_exptl_absorpt_coefficient_mu .641
_exptl_absorpt_correction_T_max .922
_exptl_absorpt_correction_T_min .843
_exptl_absorpt_correction_type integration
_exptl_absorpt_process_details '(Coppens et al., 1965)'
_exptl_crystal_colour 'dark red'
_exptl_crystal_density_diffrn 1.352
_exptl_crystal_density_method 'not measured'
_exptl_crystal_description plate
_exptl_crystal_F_000 1880
_exptl_crystal_size_max .32
_exptl_crystal_size_mid .28
_exptl_crystal_size_min .13
_refine_diff_density_max .45
_refine_diff_density_min -.52
_refine_ls_abs_structure_details 'Flack (1983)'
_refine_ls_abs_structure_Flack -.01(3)
_refine_ls_extinction_method none
_refine_ls_goodness_of_fit_ref .969
_refine_ls_hydrogen_treatment mixed
_refine_ls_number_parameters 518
_refine_ls_number_reflns 7522
_refine_ls_number_restraints 27
_refine_ls_R_factor_gt .051
_refine_ls_shift/su_max .031
_refine_ls_structure_factor_coef Fsqd
_refine_ls_weighting_details 'w = 1/[\s^2^(Fo^2^) + (0.1P)^2^] where P=(Fo^2^+2Fc^2^)/3'
_refine_ls_weighting_scheme calc
_refine_ls_wR_factor_ref .193
_reflns_number_gt 3148
_reflns_number_total 7522
_reflns_threshold_expression F>4\s(F)
_cod_data_source_file ta1277.cif
_cod_data_source_block I
_cod_original_cell_volume 4448(3)
_cod_original_formula_sum 'C38 H51 Cl2 Co F6 N2 O4 P2 '
_cod_database_code 2010979
_cod_database_fobs_code 2010979

loop_
_symmetry_equiv_pos_as_xyz
'  +x,  +y,  +z'
'1/2-x,  -y,1/2+z'
'1/2+x,1/2-y,  -z'
'  -x,1/2+y,1/2-z'

loop_
_atom_site_label
_atom_site_fract_x
_atom_site_fract_y
_atom_site_fract_z
_atom_site_U_iso_or_equiv
_atom_site_adp_type
_atom_site_refinement_flags
_atom_site_occupancy
_atom_site_disorder_assembly
_atom_site_disorder_group
_atom_site_type_symbol
Co -.01063(5) .65085(3) .12375(7) .0340(2) Uani . 1.00 . . Co
Cl1 .0673(3) .6535(2) .6334(3) .152(2) Uani . 1.00 . . Cl
Cl2 -.1032(2) .6155(2) .6846(3) .161(2) Uani . 1.00 . . Cl
P1 -.02230(10) .56021(7) .1177(2) .0435(4) Uani . 1.00 . . P
P2 .4883(2) .67704(9) .1375(2) .0554(5) Uani . 1.00 . . P
F11 .4188(8) .6310(5) .1670(10) .06128(4) Uiso P .50 . . F
F12 .5609(6) .7174(4) .0897(9) .05929(3) Uiso P .50 . . F
F13 .4166(7) .6958(5) .0401(10) .06839(4) Uiso P .50 . . F
F14 .5458(8) .6674(6) .2460(10) .08298(5) Uiso P .50 . . F
F15 .5480(10) .6391(7) .067(2) .11391(6) Uiso P .50 . . F
F16 .4259(10) .7142(6) .2130(10) .10320(5) Uiso P .50 . . F
F21 .420(2) .6560(10) .228(2) .08499(9) Uiso P .25 . . F
F22 .558(2) .6860(10) .036(2) .07651(8) Uiso P .25 . . F
F23 .4290(10) .7259(7) .117(2) .15603(8) Uiso P .50 . . F
F24 .546(2) .7100(10) .231(3) .11420(10) Uiso P .25 . . F
F25 .5460(10) .6212(8) .145(2) .07404(8) Uiso P .25 . . F
F26 .4390(10) .6662(7) .016(2) .04762(5) Uiso P .25 . . F
F31 .429(2) .6240(10) .126(2) .08160(10) Uiso P .25 . . F
F32 .5350(10) .7331(7) .131(2) .05337(6) Uiso P .25 . . F
F34 .5640(10) .6427(9) .204(2) .05448(6) Uiso P .25 . . F
F35 .510(2) .6560(10) .009(2) .09510(9) Uiso P .25 . . F
F36 .460(2) .6900(10) .261(2) .10200(10) Uiso P .25 . . F
O1 -.0912(3) .6470(2) .2454(4) .0410(10) Uani . 1.00 . . O
O2 -.0966(3) .6605(2) .0098(4) .0420(10) Uani . 1.00 . . O
O3 .0703(3) .6541(2) -.0004(4) .0430(10) Uani . 1.00 . . O
O4 .0771(3) .6470(2) .2375(4) .0410(10) Uani . 1.00 . . O
N1 -.0039(3) .7305(2) .1362(4) .0410(10) Uani . 1.00 . . N
N2 -.0143(4) .8454(2) .4022(5) .0480(10) Uani . 1.00 . . N
C1 -.2237(5) .6482(4) .3467(7) .081(3) Uani . 1.00 . . C
C2 -.1733(5) .6547(4) .2370(7) .053(2) Uani . 1.00 . . C
C3 -.2164(4) .6698(3) .1351(9) .062(2) Uani . 1.00 . . C
C4 -.1778(5) .6708(3) .0291(7) .050(2) Uani . 1.00 . . C
C5 -.2324(5) .6862(4) -.0742(8) .073(3) Uani . 1.00 . . C
C6 .2017(5) .6708(4) -.0995(7) .078(3) Uani . 1.00 . . C
C7 .1527(5) .6628(3) .0107(7) .050(2) Uani . 1.00 . . C
C8 .1968(4) .6636(3) .1160(8) .058(2) Uani . 1.00 . . C
C9 .1589(4) .6535(4) .2206(7) .052(2) Uani . 1.00 . . C
C10 .2146(5) .6525(4) .3264(7) .074(3) Uani . 1.00 . . C
C11 -.1381(5) .5409(3) .0991(8) .056(2) Uani . 1.00 . . C
C12 -.1857(6) .5217(4) .1927(8) .069(3) Uani . 1.00 . . C
C13 -.2722(7) .5143(5) .1810(10) .104(4) Uani . 1.00 . . C
C14 -.3173(6) .5240(5) .0820(10) .101(4) Uani . 1.00 . . C
C15 -.2724(7) .5412(5) -.0130(10) .098(4) Uani . 1.00 . . C
C16 -.1822(6) .5516(4) -.0041(8) .070(3) Uani . 1.00 . . C
C17 .0395(6) .5270(3) .0055(8) .062(2) Uani . 1.00 . . C
C18 -.0034(8) .4928(4) -.0748(9) .097(4) Uani . 1.00 . . C
C19 .0470(10) .4685(6) -.1580(10) .130(6) Uani . 1.00 . . C
C20 .1360(10) .4762(6) -.1620(10) .146(7) Uani . 1.00 . . C
C21 .1787(8) .5080(5) -.0850(10) .127(5) Uani . 1.00 . . C
C22 .1290(7) .5328(4) .0020(10) .090(3) Uani . 1.00 . . C
C23 .0132(5) .5261(3) .2495(6) .048(2) Uani . 1.00 . . C
C24 .0121(6) .5515(3) .3558(6) .057(2) Uani . 1.00 . . C
C25 .0332(7) .5230(3) .4536(7) .069(3) Uani . 1.00 . . C
C26 .0541(7) .4705(4) .4491(9) .080(3) Uani . 1.00 . . C
C27 .0519(8) .4453(4) .3450(10) .097(4) Uani . 1.00 . . C
C28 .0331(7) .4716(4) .2457(8) .076(3) Uani . 1.00 . . C
C29 -.0050(5) .7570(2) .2503(5) .0390(10) Uani . 1.00 . . C
C30 -.0909(5) .7865(3) .2722(7) .048(2) Uani . 1.00 . . C
C31 .0716(4) .7947(3) .2624(6) .045(2) Uani . 1.00 . . C
C32 -.0943(5) .8128(3) .3886(7) .052(2) Uani . 1.00 . . C
C33 .0728(4) .8229(3) .3803(8) .049(2) Uani . 1.00 . . C
C34 -.1703(5) .8526(4) .3900(8) .076(3) Uani . 1.00 . . C
C35 -.1087(6) .7732(4) .4836(6) .069(3) Uani . 1.00 . . C
C36 .1371(5) .8702(4) .3721(9) .089(3) Uani . 1.00 . . C
C37 .1065(6) .7853(4) .4711(8) .078(3) Uani . 1.00 . . C
C38 -.0175(8) .6546(5) .7269(9) .123(5) Uani . 1.00 . . C
H1A -.195(2) .667(2) .4070(10) .0814 Uiso . 1.00 . . H
H01A .0438 .7403 .0999 .0411 Uiso . 1.00 . . H
H1B -.227(3) .6113(5) .366(2) .0814 Uiso . 1.00 . . H
H01B -.0497 .7429 .0954 .0411 Uiso . 1.00 . . H
H1C -.2820(10) .662(2) .3370(10) .0814 Uiso . 1.00 . . H
H02 -.0219 .8724 .3550 .0484 Uiso . 1.00 . . H
H3 -.2775 .6799 .1438 .0617 Uiso . 1.00 . . H
H5A -.204(2) .7150(10) -.114(2) .0726 Uiso . 1.00 . . H
H5B -.2900(10) .697(2) -.0495(8) .0726 Uiso . 1.00 . . H
H5C -.238(3) .6563(6) -.125(2) .0726 Uiso . 1.00 . . H
H6A .192(3) .6409(10) -.149(2) .0780 Uiso . 1.00 . . H
H6B .2636(6) .674(2) -.0838(9) .0780 Uiso . 1.00 . . H
H6C .181(2) .7030(10) -.136(2) .0780 Uiso . 1.00 . . H
H8 .2590 .6704 .1150 .0584 Uiso . 1.00 . . H
H10A .2720(10) .639(2) .3080(10) .0738 Uiso . 1.00 . . H
H10B .188(2) .6300(10) .383(2) .0738 Uiso . 1.00 . . H
H10C .219(3) .6877(5) .357(2) .0738 Uiso . 1.00 . . H
H12 -.1543 .5162 .2658 .0694 Uiso . 1.00 . . H
H13 -.3069 .4999 .2456 .1042 Uiso . 1.00 . . H
H14 -.3831 .5213 .0809 .1013 Uiso . 1.00 . . H
H15 -.3026 .5458 -.0878 .0981 Uiso . 1.00 . . H
H16 -.1495 .5668 -.0663 .0701 Uiso . 1.00 . . H
H18 -.0683 .4864 -.0679 .0972 Uiso . 1.00 . . H
H19 .0178 .4470 -.2180 .1302 Uiso . 1.00 . . H
H20 .1630 .4548 -.2216 .1461 Uiso . 1.00 . . H
H21 .2411 .5144 -.0986 .1271 Uiso . 1.00 . . H
H22 .1591 .5541 .0651 .0904 Uiso . 1.00 . . H
H24 -.0076 .5882 .3609 .0573 Uiso . 1.00 . . H
H25 .0362 .5408 .5279 .0691 Uiso . 1.00 . . H
H26 .0719 .4509 .5189 .0803 Uiso . 1.00 . . H
H27 .0640 .4079 .3445 .0973 Uiso . 1.00 . . H
H28 .0316 .4529 .1718 .0764 Uiso . 1.00 . . H
H29 .0002 .7304 .3095 .0392 Uiso . 1.00 . . H
H30A -.0982 .8133 .2136 .0477 Uiso . 1.00 . . H
H30B -.1402 .7623 .2643 .0477 Uiso . 1.00 . . H
H31A .0657 .8229 .2018 .0449 Uiso . 1.00 . . H
H31B .1259 .7781 .2487 .0449 Uiso . 1.00 . . H
H34A -.2253(5) .8339(4) .395(4) .0763 Uiso . 1.00 . . H
H34B -.169(2) .8730(10) .321(2) .0763 Uiso . 1.00 . . H
H34C -.164(2) .8760(10) .455(3) .0763 Uiso . 1.00 . . H
H35A -.070(2) .7434(9) .473(2) .0689 Uiso . 1.00 . . H
H35B -.1690(10) .7610(10) .482(3) .0689 Uiso . 1.00 . . H
H35C -.096(3) .7896(7) .5562(7) .0689 Uiso . 1.00 . . H
H36A .117(2) .8940(10) .314(3) .0888 Uiso . 1.00 . . H
H36B .1947(9) .8574(4) .352(4) .0888 Uiso . 1.00 . . H
H36C .140(3) .8880(10) .445(2) .0888 Uiso . 1.00 . . H
H37A .097(3) .8005(10) .5458(8) .0776 Uiso . 1.00 . . H
H37B .1684(9) .779(2) .460(3) .0776 Uiso . 1.00 . . H
H37C .076(2) .7521(8) .466(3) .0776 Uiso . 1.00 . . H
H38A .0038 .6431 .8018 .1228 Uiso . 1.00 . . H
H38B -.0371 .6907 .7361 .1228 Uiso . 1.00 . . H

loop_
_atom_site_aniso_label
_atom_site_aniso_U_11
_atom_site_aniso_U_22
_atom_site_aniso_U_33
_atom_site_aniso_U_12
_atom_site_aniso_U_13
_atom_site_aniso_U_23
Co .0303(4) .0398(4) .0318(4) -.0019(4) .0006(4) -.0038(4)
Cl1 .138(3) .200(4) .117(3) -.044(3) .032(3) -.008(3)
Cl2 .109(3) .235(5) .139(3) -.048(3) .013(2) -.080(3)
P1 .0446(10) .0425(9) .0434(10) -.0035(8) .0000(10) -.0067(9)
P2 .0510(10) .0630(10) .0530(10) .0020(10) .0030(10) .0030(10)
O1 .031(2) .049(3) .044(3) -.001(2) .010(2) .000(3)
O2 .042(3) .047(3) .037(3) .000(2) -.006(2) -.003(2)
O3 .032(2) .058(3) .038(3) -.006(2) .005(2) -.010(3)
O4 .039(3) .049(3) .036(3) -.002(2) -.004(2) .000(3)
N1 .046(3) .040(3) .037(3) -.002(3) .005(3) .000(2)
N2 .054(3) .036(3) .055(4) -.002(3) -.004(3) -.006(3)
C1 .057(5) .101(7) .086(7) -.016(5) .036(5) -.026(7)
C2 .041(4) .057(5) .061(5) -.008(4) .018(4) -.006(5)
C3 .028(3) .077(6) .081(6) .002(3) .001(4) -.016(5)
C4 .039(4) .055(5) .056(5) -.006(4) -.014(4) -.001(4)
C5 .047(5) .087(7) .083(7) .006(5) -.027(4) .007(6)
C6 .054(5) .118(9) .062(6) -.010(5) .022(4) -.007(5)
C7 .041(4) .055(5) .053(5) -.002(4) .011(4) -.009(4)
C8 .026(3) .085(6) .065(5) -.008(3) .003(4) -.007(5)
C9 .031(4) .063(5) .062(5) .007(4) -.008(3) -.016(5)
C10 .048(5) .104(8) .069(6) .016(5) -.021(4) -.006(6)
C11 .053(4) .045(4) .070(6) -.013(4) -.011(4) -.007(4)
C12 .058(5) .064(6) .086(7) -.017(5) .000(5) .002(5)
C13 .066(7) .120(10) .120(10) -.038(7) -.002(7) .012(8)
C14 .053(6) .110(9) .140(10) -.036(6) -.017(7) .008(8)
C15 .072(7) .114(9) .108(9) -.021(6) -.036(7) -.017(8)
C16 .077(6) .068(6) .065(6) -.022(5) -.017(5) -.023(5)
C17 .079(7) .050(5) .057(5) .008(5) .006(5) -.001(4)
C18 .126(9) .081(7) .085(6) .042(7) -.028(7) -.044(5)
C19 .170(10) .110(10) .110(10) .040(10) .000(10) -.056(9)
C20 .21(2) .110(10) .120(10) .060(10) .070(10) -.016(9)
C21 .120(10) .095(10) .160(10) .026(8) .080(10) -.018(9)
C22 .083(7) .091(8) .097(9) .007(6) .020(7) -.016(7)
C23 .036(4) .050(4) .058(5) .007(4) -.007(4) .008(3)
C24 .078(5) .048(4) .047(4) .008(4) -.004(5) .007(3)
C25 .106(8) .052(5) .049(5) -.013(5) .005(5) .006(4)
C26 .092(8) .077(7) .072(7) .002(6) .001(6) .024(6)
C27 .121(9) .056(6) .115(10) .034(6) -.005(8) .020(6)
C28 .097(7) .052(5) .081(7) .012(5) .000(6) -.002(5)
C29 .045(4) .042(4) .031(3) -.003(3) -.003(3) -.004(3)
C30 .040(4) .049(5) .054(5) -.006(4) -.001(4) -.008(4)
C31 .035(4) .052(5) .048(5) -.008(3) -.003(3) -.007(4)
C32 .047(4) .062(5) .046(5) .005(4) .003(4) -.026(4)
C33 .040(4) .055(5) .051(5) -.005(3) -.004(4) -.008(5)
C34 .061(5) .096(7) .072(6) .011(5) .014(5) -.023(6)
C35 .089(7) .083(7) .034(5) -.012(5) .019(4) .000(5)
C36 .042(4) .105(8) .120(8) -.028(5) -.006(6) -.050(7)
C37 .058(6) .107(8) .068(6) -.007(5) -.011(5) -.023(6)
C38 .117(10) .180(10) .074(7) -.050(10) .015(7) -.038(8)

loop_
_atom_type_symbol
_atom_type_description
_atom_type_scat_dispersion_real
_atom_type_scat_dispersion_imag
_atom_type_scat_source
Co Co .349 .972
;International Tables for Crystallography
(1992, Vol. C, Tables 4.2.6.8 and 6.1.1.1)
;
Cl Cl .148 .159
;International Tables for Crystallography
(1992, Vol. C, Tables 4.2.6.8 and 6.1.1.1)
;
P P .102 .094
;International Tables for Crystallography
(1992, Vol. C, Tables 4.2.6.8 and 6.1.1.1)
;
F F .017 .010
;International Tables for Crystallography
(1992, Vol. C, Tables 4.2.6.8 and 6.1.1.1)
;
O O .011 .006
;International Tables for Crystallography
(1992, Vol. C, Tables 4.2.6.8 and 6.1.1.1)
;
N N .006 .003
;International Tables for Crystallography
(1992, Vol. C, Tables 4.2.6.8 and 6.1.1.1)
;
C C .003 .002
;International Tables for Crystallography
(1992, Vol. C, Tables 4.2.6.8 and 6.1.1.1)
;
H H .000 .000
;International Tables for Crystallography
(1992, Vol. C, Table 6.1.1.2)
;

loop_
_geom_angle_atom_site_label_1
_geom_angle_atom_site_label_2
_geom_angle_atom_site_label_3
_geom_angle
_geom_angle_publ_flag
P1 Co O1 85.5(2) no
P1 Co O2 93.1(2) no
P1 Co O3 94.0(2) no
P1 Co O4 91.4(2) no
P1 Co N1 177.2(2) yes
O1 Co O2 95.0(2) yes
O1 Co O3 179.3(2) no
O1 Co O4 85.8(2) no
O1 Co N1 91.7(2) no
O2 Co O3 84.6(2) no
O2 Co O4 175.5(2) no
O2 Co N1 87.5(2) no
O3 Co O4 94.6(2) yes
O3 Co N1 88.8(2) no
O4 Co N1 88.0(2) no
Co P1 C11 109.9(2) no
Co P1 C17 116.2(3) no
Co P1 C23 114.7(2) no
C11 P1 C17 106.7(4) no
C11 P1 C23 104.8(4) no
C17 P1 C23 103.5(4) no
Co O1 C2 125.2(5) no
Co O2 C4 124.9(5) no
Co O3 C7 124.4(5) no
Co O4 C9 125.3(5) no
Co N1 C29 120.8(4) no
C32 N2 C33 120.6(6) no
O1 C2 C1 114.9(7) no
O1 C2 C3 124.3(7) no
C1 C2 C3 120.8(7) no
C2 C3 C4 124.6(7) no
O2 C4 C3 124.6(7) no
O2 C4 C5 116.1(7) no
C3 C4 C5 119.3(7) no
O3 C7 C6 115.0(7) no
O3 C7 C8 124.1(7) no
C6 C7 C8 120.9(7) no
C7 C8 C9 125.2(6) no
O4 C9 C8 125.0(7) no
O4 C9 C10 115.1(7) no
C8 C9 C10 119.8(6) no
P1 C11 C12 119.7(7) no
P1 C11 C16 120.5(6) no
C12 C11 C16 119.3(8) no
C11 C12 C13 118.8(9) no
C12 C13 C14 123.0(10) no
C13 C14 C15 119.4(9) no
C14 C15 C16 119.0(10) no
C11 C16 C15 119.6(9) no
P1 C17 C18 121.0(7) no
P1 C17 C22 119.1(7) no
C18 C17 C22 119.8(9) no
C17 C18 C19 118.0(10) no
C18 C19 C20 120.0(10) no
C19 C20 C21 122.0(10) no
C20 C21 C22 118.0(10) no
C17 C22 C21 120.0(10) no
P1 C23 C24 121.5(6) no
P1 C23 C28 119.5(6) no
C24 C23 C28 118.6(7) no
C23 C24 C25 119.3(7) no
C24 C25 C26 121.8(8) no
C25 C26 C27 118.6(9) no
C26 C27 C28 122.0(9) no
C23 C28 C27 119.6(9) no
N1 C29 C30 112.3(5) no
N1 C29 C31 111.0(5) no
C30 C29 C31 109.7(6) no
C29 C30 C32 113.2(6) no
C29 C31 C33 112.4(6) no
N2 C32 C30 108.2(6) no
N2 C32 C34 104.7(6) no
N2 C32 C35 114.2(6) no
C30 C32 C34 108.8(6) no
C30 C32 C35 111.9(7) no
C34 C32 C35 108.5(7) no
N2 C33 C31 108.9(6) no
N2 C33 C36 106.4(6) no
N2 C33 C37 115.4(7) no
C31 C33 C36 107.9(7) no
C31 C33 C37 109.7(7) no
C36 C33 C37 108.3(7) no
Co N1 H01A 106.8 no
Co N1 H01B 105.6 no
C29 N1 H01A 108.3 no
C29 N1 H01B 107.9 no
H01A N1 H01B 106.6 no
C32 N2 H02 104.7 no
C33 N2 H02 108.1 no
C2 C1 H1A 109.5 no
C2 C1 H1B 109.5 no
C2 C1 H1C 109.5 no
H1A C1 H1B 109.5 no
H1A C1 H1C 109.5 no
H1B C1 H1C 109.5 no
C2 C3 H3 115.3 no
C4 C3 H3 120.1 no
C4 C5 H5A 109.5 no
C4 C5 H5B 109.5 no
C4 C5 H5C 109.5 no
H5A C5 H5B 109.5 no
H5A C5 H5C 109.5 no
H5B C5 H5C 109.5 no
C7 C6 H6A 109.5 no
C7 C6 H6B 109.5 no
C7 C6 H6C 109.5 no
H6A C6 H6B 109.5 no
H6A C6 H6C 109.5 no
H6B C6 H6C 109.5 no
C7 C8 H8 117.6 no
C9 C8 H8 117.2 no
C9 C10 H10A 109.5 no
C9 C10 H10B 109.5 no
C9 C10 H10C 109.5 no
H10A C10 H10B 109.5 no
H10A C10 H10C 109.5 no
H10B C10 H10C 109.5 no
C11 C12 H12 118.2 no
C13 C12 H12 122.9 no
C12 C13 H13 120.2 no
C14 C13 H13 116.1 no
C13 C14 H14 120.3 no
C15 C14 H14 120.1 no
C14 C15 H15 121.2 no
C16 C15 H15 119.6 no
C11 C16 H16 118.5 no
C15 C16 H16 121.8 no
C17 C18 H18 119.5 no
C19 C18 H18 122.2 no
C18 C19 H19 119.4 no
C20 C19 H19 119.8 no
C19 C20 H20 111.0 no
C21 C20 H20 126.7 no
C20 C21 H21 117.1 no
C22 C21 H21 124.1 no
C17 C22 H22 118.7 no
C21 C22 H22 120.9 no
C23 C24 H24 119.6 no
C25 C24 H24 120.9 no
C24 C25 H25 120.1 no
C26 C25 H25 118.1 no
C25 C26 H26 121.2 no
C27 C26 H26 120.2 no
C26 C27 H27 116.9 no
C28 C27 H27 121.1 no
C23 C28 H28 119.5 no
C27 C28 H28 120.8 no
N1 C29 H29 109.0 no
C30 C29 H29 106.8 no
C31 C29 H29 107.9 no
C29 C30 H30A 108.7 no
C29 C30 H30B 109.7 no
C32 C30 H30A 108.8 no
C32 C30 H30B 109.6 no
H30A C30 H30B 106.5 no
C29 C31 H31A 108.1 no
C29 C31 H31B 112.3 no
C33 C31 H31A 107.4 no
C33 C31 H31B 110.3 no
H31A C31 H31B 106.0 no
C32 C34 H34A 109.5 no
C32 C34 H34B 109.5 no
C32 C34 H34C 109.5 no
H34A C34 H34B 109.5 no
H34A C34 H34C 109.5 no
H34B C34 H34C 109.5 no
C32 C35 H35A 109.5 no
C32 C35 H35B 109.5 no
C32 C35 H35C 109.5 no
H35A C35 H35B 109.5 no
H35A C35 H35C 109.5 no
H35B C35 H35C 109.5 no
C33 C36 H36A 109.5 no
C33 C36 H36B 109.5 no
C33 C36 H36C 109.5 no
H36A C36 H36B 109.5 no
H36A C36 H36C 109.5 no
H36B C36 H36C 109.5 no
C33 C37 H37A 109.5 no
C33 C37 H37B 109.5 no
C33 C37 H37C 109.5 no
H37A C37 H37B 109.5 no
H37A C37 H37C 109.5 no
H37B C37 H37C 109.5 no
Cl1 C38 Cl2 112.7(6) no
Cl1 C38 H38A 108.6 no
Cl1 C38 H38B 109.0 no
Cl2 C38 H38A 109.8 no
Cl2 C38 H38B 110.0 no
H38A C38 H38B 106.5 no
F11 P2 F12 170.7(6) no
F11 P2 F13 85.6(6) no
F11 P2 F14 94.6(7) no
F11 P2 F15 92.9(8) no
F11 P2 F16 85.2(7) no
F12 P2 F13 91.9(6) no
F12 P2 F14 89.7(6) no
F12 P2 F15 78.9(7) no
F12 P2 F16 103.1(7) no
F13 P2 F14 168.3(7) no
F13 P2 F15 101.2(8) no
F13 P2 F16 79.4(7) no
F14 P2 F15 90.5(8) no
F14 P2 F16 88.9(8) no
F15 P2 F16 177.9(8) no
F21 P2 F22 168.0(10) no
F21 P2 F23 88.0(10) no
F21 P2 F24 94.0(10) no
F21 P2 F25 91.0(10) no
F21 P2 F26 102.0(10) no
F22 P2 F23 99.0(10) no
F22 P2 F24 93.0(10) no
F22 P2 F25 79.0(10) no
F22 P2 F26 71.0(10) no
F23 P2 F24 90.0(10) no
F23 P2 F25 172.0(10) no
F23 P2 F26 74.0(10) no
F23 P2 F31 108.0(10) no
F23 P2 F32 62.8(9) no
F23 P2 F34 154.0(10) no
F23 P2 F35 103.0(10) no
F23 P2 F36 78.0(10) no
F24 P2 F25 96.0(10) no
F24 P2 F26 156.0(10) no
F25 P2 F26 98.0(10) no
F31 P2 F32 169.0(10) no
F31 P2 F34 89.0(10) no
F31 P2 F35 76.0(10) no
F31 P2 F36 95.0(10) no
F32 P2 F34 100.0(10) no
F32 P2 F35 98.0(10) no
F32 P2 F36 88.0(10) no
F34 P2 F35 97.0(10) no
F34 P2 F36 82.0(10) no
F35 P2 F36 172.0(10) no

loop_
_geom_bond_atom_site_label_1
_geom_bond_atom_site_label_2
_geom_bond_site_symmetry_1
_geom_bond_site_symmetry_2
_geom_bond_distance
_geom_bond_publ_flag
Co P1 . . 2.292(2) yes
Co O1 . . 1.872(4) yes
Co O2 . . 1.875(5) yes
Co O3 . . 1.897(4) yes
Co O4 . . 1.880(4) yes
Co N1 . . 2.014(5) yes
P1 C11 . . 1.836(8) no
P1 C17 . . 1.812(9) no
P1 C23 . . 1.839(8) no
O1 C2 . . 1.265(9) no
O2 C4 . . 1.279(9) no
O3 C7 . . 1.276(9) no
O4 C9 . . 1.266(8) no
N1 C29 . . 1.486(8) no
N2 C32 . . 1.474(9) no
N2 C33 . . 1.460(9) no
C1 C2 . . 1.500(10) no
C2 C3 . . 1.410(10) no
C3 C4 . . 1.370(10) no
C4 C5 . . 1.510(10) no
C6 C7 . . 1.500(10) no
C7 C8 . . 1.400(10) no
C8 C9 . . 1.370(10) no
C9 C10 . . 1.490(10) no
C11 C12 . . 1.390(10) no
C11 C16 . . 1.400(10) no
C12 C13 . . 1.330(10) no
C13 C14 . . 1.36(2) no
C14 C15 . . 1.37(2) no
C15 C16 . . 1.400(10) no
C17 C18 . . 1.430(10) no
C17 C22 . . 1.370(10) no
C18 C19 . . 1.37(2) no
C19 C20 . . 1.37(3) no
C20 C21 . . 1.36(2) no
C21 C22 . . 1.41(2) no
C23 C24 . . 1.390(10) no
C23 C28 . . 1.410(10) no
C24 C25 . . 1.380(10) no
C25 C26 . . 1.360(10) no
C26 C27 . . 1.37(2) no
C27 C28 . . 1.36(2) no
C29 C30 . . 1.520(10) no
C29 C31 . . 1.507(10) no
C30 C32 . . 1.510(10) no
C31 C33 . . 1.540(10) no
C32 C34 . . 1.530(10) no
C32 C35 . . 1.500(10) no
C33 C36 . . 1.540(10) no
C33 C37 . . 1.510(10) no
N1 H01A . . .873 no
N1 H01B . . .898 no
N2 H02 . . .881 no
C1 H1A . . .960 no
C1 H1B . . .960 no
C1 H1C . . .960 no
C3 H3 . . .967 no
C5 H5A . . .960 no
C5 H5B . . .960 no
C5 H5C . . .960 no
C6 H6A . . .960 no
C6 H6B . . .960 no
C6 H6C . . .960 no
C8 H8 . . .959 no
C10 H10A . . .960 no
C10 H10B . . .960 no
C10 H10C . . .960 no
C12 H12 . . .985 no
C13 H13 . . .985 no
C14 H14 . . 1.001 no
C15 H15 . . .993 no
C16 H16 . . .958 no
C18 H18 . . 1.000 no
C19 H19 . . .994 no
C20 H20 . . .974 no
C21 H21 . . .973 no
C22 H22 . . 1.018 no
C24 H24 . . .973 no
C25 H25 . . .975 no
C26 H26 . . .990 no
C27 H27 . . .961 no
C28 H28 . . .981 no
C29 H29 . . .964 no
C30 H30A . . .967 no
C30 H30B . . .969 no
C31 H31A . . 1.006 no
C31 H31B . . .936 no
C34 H34A . . .960 no
C34 H34B . . .960 no
C34 H34C . . .960 no
C35 H35A . . .960 no
C35 H35B . . .960 no
C35 H35C . . .960 no
C36 H36A . . .960 no
C36 H36B . . .960 no
C36 H36C . . .960 no
C37 H37A . . .960 no
C37 H37B . . .960 no
C37 H37C . . .960 no
Cl1 C38 . . 1.680(10) no
Cl2 C38 . . 1.700(10) no
C38 H38A . . .974 no
C38 H38B . . .962 no
P2 F11 . . 1.610(10) no
P2 F12 . . 1.600(10) no
P2 F13 . . 1.640(10) no
P2 F14 . . 1.550(10) no
P2 F15 . . 1.55(2) no
P2 F16 . . 1.59(2) no
P2 F21 . . 1.56(3) no
P2 F22 . . 1.60(2) no
P2 F23 . . 1.55(2) no
P2 F24 . . 1.63(3) no
P2 F25 . . 1.66(2) no
P2 F26 . . 1.62(2) no
P2 F31 . . 1.61(3) no
P2 F32 . . 1.58(2) no
P2 F34 . . 1.63(2) no
P2 F35 . . 1.62(3) no
P2 F36 . . 1.53(3) no
